data_9014612
loop_
_publ_author_name
'Guesdon, A.'
'Leclaire, A.'
'Borel, M.'
'Grandin, A.'
'Raveau, B.'

_publ_section_title
;
 An Mo^V^ monophosphate, Rb2Mo2P2O11
 _cod_database_code 1001613
;
_journal_name_full 'Acta Crystallographica, Section C'
_journal_page_first 1852
_journal_page_last 1854
_journal_paper_doi 10.1107/S0108270194006621
_journal_volume 50
_journal_year 1994
_chemical_formula_sum 'Mo4 O22 P4 Rb4'
_space_group_IT_number 14
_symmetry_space_group_name_Hall '-P 2ybc'
_symmetry_space_group_name_H-M 'P 1 21/c 1'
_cell_angle_alpha 90
_cell_angle_beta 97.70
_cell_angle_gamma 90
_cell_length_a 9.973
_cell_length_b 10.180
_cell_length_c 10.012
_cell_formula_units_Z 2
_cell_volume 1007.304
_database_code_amcsd 0010296
_exptl_crystal_density_diffrn 3.961
_cod_duplicate_entry 1001613
_cod_original_formula_sum 'Mo4 P4 Rb4 O22'
_cod_database_code 9014612
_amcsd_formula_title 'Mo2 O11 P2 Rb2'

loop_
_space_group_symop_operation_xyz
x,y,z
x,1/2-y,1/2+z
-x,1/2+y,1/2-z
-x,-y,-z

loop_
_atom_site_label
_atom_site_fract_x
_atom_site_fract_y
_atom_site_fract_z
_atom_site_occupancy
Mo1 0.34580 0.08540 0.13440 1.00000
Mo2 0.07940 0.32230 0.14740 1.00000
P1 0.39680 0.37430 0.31710 1.00000
P2 0.12630 0.07540 0.35410 1.00000
Rb1 0.00000 0.00000 0.00000 1.00000
Rb2 0.76200 0.18520 0.29010 1.00000
Rb3 0.51320 0.06850 0.50690 0.50000
O1 0.28460 -0.05800 0.06400 1.00000
O2 0.42860 0.14930 -0.02900 1.00000
O3 0.26810 0.05300 0.31700 1.00000
O4 0.52550 -0.00400 0.22100 1.00000
O5 0.19520 0.19570 0.09580 1.00000
O6 0.44360 0.25500 0.24340 1.00000
O7 -0.07000 0.26200 0.06800 1.00000
O8 -0.02610 0.47800 0.22320 1.00000
O9 0.13400 0.44890 0.00630 1.00000
O10 0.06800 0.21600 0.32270 1.00000
O11 0.24700 0.40430 0.27480 1.00000

loop_
_cod_related_entry_id
_cod_related_entry_database
_cod_related_entry_code
1 AMCSD 0010296
